data_4081582
loop_
_publ_author_name
'Tian, Rongqiang'
'Mei, Yanbo'
'Duan, Zheng'
'Mathey, Fran\,cois'

_publ_section_title
;
 Simple Access to Tungsten-Stabilized Disecondary Diphosphines
;
_journal_issue 19
_journal_name_full Organometallics
_journal_page_first 5615
_journal_paper_doi 10.1021/om400637j
_journal_volume 32
_journal_year 2013
_chemical_formula_moiety 'C18 H8 O10 P2 S2 W2'
_chemical_formula_sum 'C18 H8 O10 P2 S2 W2'
_chemical_formula_weight 878.00
_chemical_name_systematic
;
 ? 
;
_space_group_crystal_system monoclinic
_space_group_IT_number 14
_space_group_name_Hall '-P 2yn'
_space_group_name_H-M_alt 'P 1 21/n 1'
_symmetry_space_group_name_Hall '-P 2yn'
_symmetry_space_group_name_H-M 'P 1 21/n 1'
_atom_sites_solution_hydrogens geom
_atom_sites_solution_primary direct
_atom_sites_solution_secondary difmap
_audit_creation_date 2013-06-28
_audit_creation_method
;
  Olex2 1.2
  (compiled Apr 23 2013 17:54:37, GUI svn.r4466)
;
_cell_angle_alpha 90.00
_cell_angle_beta 103.730(3)
_cell_angle_gamma 90.00
_cell_formula_units_Z 4
_cell_length_a 10.9195(3)
_cell_length_b 12.8070(3)
_cell_length_c 21.7839(7)
_cell_measurement_reflns_used 4961
_cell_measurement_temperature 291(2)
_cell_measurement_theta_max 26.3083
_cell_measurement_theta_min 2.8819
_cell_volume 2959.34(15)
_computing_cell_refinement
;
CrysAlisPro, Agilent Technologies,
Version 1.171.36.21 (release 14-08-2012 CrysAlis171 .NET)
(compiled Sep 14 2012,17:21:16)
;
_computing_data_collection
;
CrysAlisPro, Agilent Technologies,
Version 1.171.36.21 (release 14-08-2012 CrysAlis171 .NET)
(compiled Sep 14 2012,17:21:16)
;
_computing_data_reduction
;
CrysAlisPro, Agilent Technologies,
Version 1.171.36.21 (release 14-08-2012 CrysAlis171 .NET)
(compiled Sep 14 2012,17:21:16)
;
_computing_molecular_graphics
;
O. V. Dolomanov, L. J. Bourhis, R. J. Gildea, J. A. K. Howard and H. Puschmann,
OLEX2: a complete structure solution, refinement and analysis program.
J. Appl. Cryst. (2009). 42, 339-341.
;
_computing_publication_material
;
O. V. Dolomanov, L. J. Bourhis, R. J. Gildea, J. A. K. Howard and H. Puschmann,
OLEX2: a complete structure solution, refinement and analysis program.
J. Appl. Cryst. (2009). 42, 339-341.
;
_computing_structure_refinement
;
SHELXL, G.M. Sheldrick, Acta Cryst.
(2008). A64, 112-122
;
_computing_structure_solution 'SHELXS-97 (Sheldrick, 1990)'
_diffrn_ambient_temperature 291.15
_diffrn_detector_area_resol_mean 16.2312
_diffrn_measured_fraction_theta_full 0.998
_diffrn_measured_fraction_theta_max 0.998
_diffrn_measurement_details
;
  1 omega    9.00   79.00   1.0000   26.0000
omega____ theta____ kappa____ phi______ frames
    -       19.7104   42.0000  -57.0000 70

  2 omega   35.00   65.00   1.0000   26.0000
omega____ theta____ kappa____ phi______ frames
    -       19.7104  178.0000   90.0000 30

  3 omega  -43.00  -12.00   1.0000   26.0000
omega____ theta____ kappa____ phi______ frames
    -       19.7104  -57.0000  120.0000 31

  4 omega   25.00   89.00   1.0000   26.0000
omega____ theta____ kappa____ phi______ frames
    -       19.7104   57.0000 -150.0000 64

  5 omega   50.00   94.00   1.0000   26.0000
omega____ theta____ kappa____ phi______ frames
    -       19.7104  178.0000  150.0000 44
;
_diffrn_measurement_device_type 'Xcalibur, Eos, Gemini'
_diffrn_measurement_method '\w scans'
_diffrn_orient_matrix_UB_11 -0.0291713000
_diffrn_orient_matrix_UB_12 0.0210300000
_diffrn_orient_matrix_UB_13 0.0230945000
_diffrn_orient_matrix_UB_21 -0.0485995000
_diffrn_orient_matrix_UB_22 0.0212284000
_diffrn_orient_matrix_UB_23 -0.0243252000
_diffrn_orient_matrix_UB_31 -0.0354205000
_diffrn_orient_matrix_UB_32 -0.0465905000
_diffrn_orient_matrix_UB_33 -0.0006277000
_diffrn_radiation_monochromator graphite
_diffrn_radiation_type 'Mo K\a'
_diffrn_radiation_wavelength 0.7107
_diffrn_reflns_av_R_equivalents 0.0277
_diffrn_reflns_av_unetI/netI 0.0437
_diffrn_reflns_limit_h_max 7
_diffrn_reflns_limit_h_min -13
_diffrn_reflns_limit_k_max 16
_diffrn_reflns_limit_k_min -8
_diffrn_reflns_limit_l_max 27
_diffrn_reflns_limit_l_min -27
_diffrn_reflns_number 12931
_diffrn_reflns_theta_full 26.37
_diffrn_reflns_theta_max 26.37
_diffrn_reflns_theta_min 3.07
_diffrn_source 'Enhance (Mo) X-ray Source'
_exptl_absorpt_coefficient_mu 8.059
_exptl_absorpt_correction_T_max 1.00000
_exptl_absorpt_correction_T_min 0.74520
_exptl_absorpt_correction_type multi-scan
_exptl_absorpt_process_details
;
CrysAlisPro, Agilent Technologies,
Version 1.171.36.21 (release 14-08-2012 CrysAlis171 .NET)
(compiled Sep 14 2012,17:21:16)
Empirical absorption correction using spherical harmonics,
 implemented in SCALE3 ABSPACK scaling algorithm.
;
_exptl_crystal_colour
;
;
_exptl_crystal_density_diffrn 1.971
_exptl_crystal_density_method 'not measured'
_exptl_crystal_description
;
;
_exptl_crystal_F_000 1624
_exptl_crystal_size_max 0.22
_exptl_crystal_size_mid 0.19
_exptl_crystal_size_min 0.18
_refine_diff_density_max 0.896
_refine_diff_density_min -0.918
_refine_diff_density_rms 0.121
_refine_ls_extinction_method none
_refine_ls_goodness_of_fit_ref 1.039
_refine_ls_hydrogen_treatment mixed
_refine_ls_matrix_type full
_refine_ls_number_parameters 342
_refine_ls_number_reflns 6031
_refine_ls_number_restraints 162
_refine_ls_restrained_S_all 1.076
_refine_ls_R_factor_all 0.0532
_refine_ls_R_factor_gt 0.0348
_refine_ls_shift/su_max 0.001
_refine_ls_shift/su_mean 0.000
_refine_ls_structure_factor_coef Fsqd
_refine_ls_weighting_details 'calc w=1/[\s^2^(Fo^2^)+(0.0298P)^2^+1.7079P] where P=(Fo^2^+2Fc^2^)/3'
_refine_ls_weighting_scheme calc
_refine_ls_wR_factor_gt 0.0742
_refine_ls_wR_factor_ref 0.0793
_reflns_number_gt 4516
_reflns_number_total 6031
_reflns_threshold_expression >2sigma(I)
_cod_data_source_file om400637j_si_001.cif
_cod_data_source_block 20130432
_cod_original_cell_volume 2959.36(15)
_cod_database_code 4081582
_chemical_oxdiff_formula C20H20O10W2S2P2
_reflns_odcompleteness_completeness 99.78
_reflns_odcompleteness_iscentric 1
_reflns_odcompleteness_theta 26.32
_olex2_refinement_description
;
1. Fixed Uiso
 At 1.2 times of:
  All C(H) groups
2. Restrained distances
 C11-C12
 1.4 with sigma of 0.02
 C15-C16
 1.4 with sigma of 0.02
 C16-C17
 1.4 with sigma of 0.02
 C17-C18
 1.4 with sigma of 0.02
 C15A-C16A
 1.4 with sigma of 0.02
 C16A-C17A
 1.4 with sigma of 0.02
 C18A-C17A
 1.4 with sigma of 0.02
 S2A-C18A
 1.7 with sigma of 0.02
 S2A-C15A
 1.7 with sigma of 0.02
 C15-S2
 1.7 with sigma of 0.02
 S2-C18
 1.7 with sigma of 0.02
 C15-C16
 1.4 with sigma of 0.02
 C16-C17
 1.4 with sigma of 0.02
 C18-C17
 1.4 with sigma of 0.02
 C18A-C16A
 1.9 with sigma of 0.02
 C18A-C16A
 2.1 with sigma of 0.02
 C18A-C16A
 2.3 with sigma of 0.02
 C16-C18
 2.3 with sigma of 0.02
 S1A-C11
 1.7 with sigma of 0.02
 C11-S1
 1.7 with sigma of 0.02
 C14A-S1A
 1.7 with sigma of 0.02
 C14A-C13A
 1.4 with sigma of 0.02
 C14-C13
 1.4 with sigma of 0.02
 C13-C12
 1.4 with sigma of 0.02
 C13A-C12A
 1.4 with sigma of 0.02
 C12-C14
 2.3 with sigma of 0.02
 H1-P1 = H2-P2
 1 with sigma of 0.02
 C15A-P2
 1.85 with sigma of 0.02
 C15-P2
 1.85 with sigma of 0.02
 C11-P1
 1.85 with sigma of 0.02
 P2-C15A
 1.83 with sigma of 0.02
 C15A-P2
 1.83 with sigma of 0.02
 P1-C11
 1.85 with sigma of 0.02
 C11-P1
 1.85 with sigma of 0.02
 C15-P2
 1.85 with sigma of 0.02
 C15A-P2
 1.85 with sigma of 0.02
 C11A-C12A
 1.4 with sigma of 0.02
 C11-C12
 1.4 with sigma of 0.02
 C11A-P1
 1.85 with sigma of 0.02
 C15A-P2
 1.86 with sigma of 0.02
 C15-P2
 1.86 with sigma of 0.02
3. Uiso/Uaniso restraints and constraints
Uanis(C15A) \\sim Ueq, Uanis(C15) \\sim Ueq, Uanis(C16) \\sim Ueq, Uanis(C16A) \\sim Ueq, Uanis(S2) \\sim Ueq, Uanis(C18) \\sim Ueq, Uanis(C17A) \\sim Ueq, Uanis(C17) \\sim Ueq, Uanis(C18A) \\sim Ueq, Uanis(S2A) \\sim Ueq: with sigma of 0.01 and sigma for terminal atoms of 0.02
Uanis(S1) \\sim Ueq, Uanis(C12) \\sim Ueq, Uanis(C11) \\sim Ueq, Uanis(S1A) \\sim Ueq, Uanis(C12A) \\sim Ueq, Uanis(C14) \\sim Ueq, Uanis(C13) \\sim Ueq, Uanis(C13A) \\sim Ueq, Uanis(C14A) \\sim Ueq: with sigma of 0.01 and sigma for terminal atoms of 0.02
Uanis(C11) \\sim Ueq: with sigma of 0.01 and sigma for terminal atoms of 0.02
Uanis(S2) = Uanis(S2A)
Uanis(C16) = Uanis(C16A)
Uanis(C15) = Uanis(C15A)
Uanis(C17) = Uanis(C17A)
Uanis(C18) = Uanis(C18A)
Uanis(S1) = Uanis(S1A)
Uanis(C12) = Uanis(C12A)
Uanis(C13) = Uanis(C13A)
Uanis(C14) = Uanis(C14A)
Uanis(C11) = Uanis(C11A)
4. Others
 Sof(S2A)=Sof(C16A)=Sof(H16A)=Sof(C15A)=Sof(C17A)=Sof(H17A)=Sof(C18A)=
 Sof(H18A)=1-FVAR(1)
 Sof(S2)=Sof(C16)=Sof(H16)=Sof(C15)=Sof(C18)=Sof(H18)=Sof(C17)=Sof(H17)=FVAR(1)
 Sof(S1A)=Sof(C12A)=Sof(H12A)=Sof(C13A)=Sof(H13A)=Sof(C14A)=Sof(H14A)=1-FVAR(2)
 Sof(S1)=Sof(C12)=Sof(H12)=Sof(C14)=Sof(H14)=Sof(C13)=Sof(H13)=FVAR(2)
 Sof(C11A)=1-FVAR(3)
 Sof(C11)=FVAR(3)
5.a Riding coordinates:
 C14A(H1,H2)
5.b Aromatic/amide H refined with riding coordinates:
 C16(H16), C12(H12), C18(H18), C17(H17), C16A(H16A), C17A(H17A), C18A(H18A),
 C12A(H12A), C14(H14), C13(H13), C13A(H13A), C14A(H14A)
;

loop_
_space_group_symop_id
_space_group_symop_operation_xyz
1 'x, y, z'
2 '-x+1/2, y+1/2, -z+1/2'
3 '-x, -y, -z'
4 'x-1/2, -y-1/2, z-1/2'

loop_
_atom_site_label
_atom_site_type_symbol
_atom_site_fract_x
_atom_site_fract_y
_atom_site_fract_z
_atom_site_U_iso_or_equiv
_atom_site_adp_type
_atom_site_occupancy
_atom_site_symmetry_multiplicity
_atom_site_calc_flag
_atom_site_refinement_flags
_atom_site_disorder_assembly
_atom_site_disorder_group
W2 W 0.62869(3) 0.35276(2) 0.623751(13) 0.04319(9) Uani 1 1 d . . .
W1 W 0.90356(3) 0.36550(2) 0.866069(13) 0.04655(10) Uani 1 1 d . . .
P1 P 0.93332(16) 0.30838(14) 0.76158(8) 0.0466(4) Uani 1 1 d D . .
P2 P 0.84061(16) 0.41402(14) 0.68158(8) 0.0431(4) Uani 1 1 d D A .
O7 O 0.6569(5) 0.4774(5) 0.5023(3) 0.0825(17) Uani 1 1 d . . .
O10 O 0.5957(5) 0.2220(5) 0.7424(2) 0.0799(17) Uani 1 1 d . . .
O6 O 0.7468(7) 0.1509(5) 0.5770(3) 0.112(3) Uani 1 1 d . . .
O2 O 0.7520(6) 0.1581(5) 0.8805(3) 0.0903(19) Uani 1 1 d . . .
O9 O 0.4980(5) 0.5527(5) 0.6677(3) 0.0866(18) Uani 1 1 d . . .
O5 O 1.0633(6) 0.5690(5) 0.8570(3) 0.095(2) Uani 1 1 d . . .
O4 O 1.1525(6) 0.2458(6) 0.9348(3) 0.109(2) Uani 1 1 d . . .
O3 O 0.8714(6) 0.4431(5) 0.9978(3) 0.091(2) Uani 1 1 d . . .
O8 O 0.3588(5) 0.2822(5) 0.5474(3) 0.096(2) Uani 1 1 d . . .
O1 O 0.6505(6) 0.4864(6) 0.8061(3) 0.104(2) Uani 1 1 d . . .
C1 C 0.7407(8) 0.4425(6) 0.8264(4) 0.063(2) Uani 1 1 d . . .
C2 C 0.8043(7) 0.2319(6) 0.8750(4) 0.063(2) Uani 1 1 d . . .
C3 C 0.8830(7) 0.4153(6) 0.9511(3) 0.063(2) Uani 1 1 d . . .
C4 C 1.0645(8) 0.2889(7) 0.9102(4) 0.067(2) Uani 1 1 d . . .
C5 C 1.0054(8) 0.4961(6) 0.8602(3) 0.063(2) Uani 1 1 d . . .
C6 C 0.7059(8) 0.2240(6) 0.5936(3) 0.064(2) Uani 1 1 d . . .
C7 C 0.6486(6) 0.4338(6) 0.5453(3) 0.0545(18) Uani 1 1 d . . .
C8 C 0.4559(7) 0.3060(6) 0.5751(4) 0.060(2) Uani 1 1 d . . .
C9 C 0.5460(7) 0.4816(6) 0.6539(3) 0.0558(19) Uani 1 1 d . . .
C10 C 0.6081(6) 0.2701(6) 0.7005(3) 0.0530(18) Uani 1 1 d . . .
S2 S 0.9663(5) 0.3711(5) 0.5749(3) 0.0947(14) Uani 0.584(6) 1 d PDU A 1
S1 S 1.1089(6) 0.1900(6) 0.7016(4) 0.1158(18) Uani 0.542(6) 1 d PDU B 1
C16 C 1.0624(14) 0.5182(13) 0.6477(7) 0.061(4) Uani 0.584(6) 1 d PDU A 1
H16 H 1.0713 0.5742 0.6756 0.073 Uiso 0.584(6) 1 calc PR A 1
C12 C 1.2061(11) 0.3285(14) 0.7801(8) 0.066(4) Uani 0.542(6) 1 d PDU B 1
H12 H 1.2205 0.3741 0.8142 0.079 Uiso 0.542(6) 1 calc PR B 1
C15 C 0.9672(19) 0.4392(18) 0.6422(9) 0.050(4) Uani 0.584(6) 1 d PDU A 1
C11 C 1.0921(7) 0.2894(15) 0.7512(5) 0.062(3) Uani 0.90(9) 1 d PDU B 1
C18 C 1.0877(19) 0.4292(18) 0.5603(10) 0.117(7) Uani 0.584(6) 1 d PDU A 1
H18 H 1.1195 0.4159 0.5251 0.140 Uiso 0.584(6) 1 calc PR A 1
C17 C 1.1386(16) 0.5015(13) 0.6070(8) 0.073(4) Uani 0.584(6) 1 d PDU A 1
H17 H 1.2156 0.5348 0.6102 0.088 Uiso 0.584(6) 1 calc PR A 1
S2A S 1.0598(8) 0.5406(7) 0.6709(4) 0.0947(14) Uani 0.416(6) 1 d PDU A 2
C16A C 1.000(2) 0.4074(18) 0.5900(11) 0.061(4) Uani 0.416(6) 1 d PDU A 2
H16A H 0.9607 0.3497 0.5676 0.073 Uiso 0.416(6) 1 calc PR A 2
C15A C 0.951(3) 0.452(3) 0.6350(13) 0.050(4) Uani 0.416(6) 1 d PDU A 2
C17A C 1.108(2) 0.449(2) 0.5776(12) 0.073(4) Uani 0.416(6) 1 d PDU A 2
H17A H 1.1553 0.4239 0.5505 0.088 Uiso 0.416(6) 1 calc PR A 2
C18A C 1.126(3) 0.534(2) 0.6149(13) 0.117(7) Uani 0.416(6) 1 d PDU A 2
H18A H 1.1780 0.5879 0.6074 0.140 Uiso 0.416(6) 1 calc PR A 2
S1A S 1.2075(7) 0.3751(7) 0.7918(4) 0.1158(18) Uani 0.458(6) 1 d PDU B 2
C12A C 1.1531(15) 0.221(2) 0.7107(12) 0.066(4) Uani 0.458(6) 1 d PDU B 2
H12A H 1.1156 0.1733 0.6796 0.079 Uiso 0.458(6) 1 calc PR B 2
C14 C 1.249(2) 0.2158(18) 0.7089(11) 0.110(6) Uani 0.542(6) 1 d PDU B 1
H14 H 1.2981 0.1817 0.6853 0.132 Uiso 0.542(6) 1 calc PR B 1
C13 C 1.2984(15) 0.2915(15) 0.7520(9) 0.078(5) Uani 0.542(6) 1 d PDU B 1
H13 H 1.3815 0.3147 0.7610 0.093 Uiso 0.542(6) 1 calc PR B 1
C13A C 1.2781(17) 0.2517(18) 0.7185(12) 0.078(5) Uani 0.458(6) 1 d PDU B 2
H13A H 1.3306 0.2159 0.6978 0.093 Uiso 0.458(6) 1 calc PR B 2
C14A C 1.3251(18) 0.3367(14) 0.7578(10) 0.110(6) Uani 0.458(6) 1 d PDU B 2
H14A H 1.4049 0.3662 0.7641 0.132 Uiso 0.458(6) 1 calc PR B 2
H1 H 0.8970 0.2355 0.7351 0.09(2) Uiso 1 1 d RD . .
H2 H 0.8408 0.4828 0.7120 0.07(2) Uiso 1 1 d RD . .
C11A C 1.087(5) 0.265(16) 0.752(4) 0.062(3) Uani 0.10(9) 1 d PD B 2

loop_
_atom_site_aniso_label
_atom_site_aniso_U_11
_atom_site_aniso_U_22
_atom_site_aniso_U_33
_atom_site_aniso_U_23
_atom_site_aniso_U_13
_atom_site_aniso_U_12
W2 0.04704(16) 0.04032(15) 0.04085(17) 0.00163(13) 0.00774(12) 0.00072(13)
W1 0.05631(18) 0.04540(17) 0.03757(17) 0.00158(13) 0.01037(13) -0.00460(14)
P1 0.0518(10) 0.0455(10) 0.0415(10) 0.0022(9) 0.0091(8) 0.0085(9)
P2 0.0467(10) 0.0421(9) 0.0404(10) 0.0027(8) 0.0106(8) 0.0042(8)
O7 0.104(4) 0.085(4) 0.062(4) 0.021(3) 0.026(3) 0.004(4)
O10 0.075(4) 0.103(5) 0.061(4) 0.028(3) 0.014(3) -0.023(3)
O6 0.167(7) 0.058(4) 0.128(6) -0.009(4) 0.066(5) 0.032(4)
O2 0.102(5) 0.063(4) 0.109(5) 0.006(4) 0.031(4) -0.026(4)
O9 0.081(4) 0.070(4) 0.112(5) -0.016(4) 0.029(4) 0.027(3)
O5 0.135(5) 0.069(4) 0.081(4) 0.006(4) 0.025(4) -0.043(4)
O4 0.092(5) 0.122(6) 0.101(5) 0.039(5) -0.002(4) 0.019(4)
O3 0.124(5) 0.106(5) 0.051(3) -0.019(4) 0.038(3) -0.030(4)
O8 0.078(4) 0.082(4) 0.105(5) -0.006(4) -0.022(4) -0.020(4)
O1 0.097(5) 0.127(6) 0.083(5) -0.010(4) 0.014(4) 0.053(5)
C1 0.073(5) 0.065(5) 0.052(5) -0.004(4) 0.019(4) 0.011(5)
C2 0.070(5) 0.051(5) 0.067(5) -0.007(4) 0.015(4) -0.008(4)
C3 0.083(5) 0.067(5) 0.040(4) -0.006(4) 0.017(4) -0.021(5)
C4 0.078(5) 0.067(5) 0.050(5) 0.017(4) 0.004(4) -0.006(5)
C5 0.088(6) 0.056(5) 0.044(5) 0.002(4) 0.012(4) -0.010(5)
C6 0.089(6) 0.049(4) 0.054(5) 0.009(4) 0.020(4) 0.003(5)
C7 0.057(4) 0.059(5) 0.047(4) 0.008(4) 0.013(4) 0.005(4)
C8 0.066(5) 0.044(4) 0.065(5) -0.005(4) 0.004(4) -0.008(4)
C9 0.053(4) 0.065(5) 0.048(4) 0.005(4) 0.009(4) -0.001(4)
C10 0.042(4) 0.063(5) 0.052(4) 0.005(4) 0.007(3) 0.001(4)
S2 0.093(3) 0.110(3) 0.092(3) 0.005(3) 0.044(2) -0.006(2)
S1 0.099(3) 0.132(4) 0.127(4) -0.007(3) 0.047(3) 0.029(3)
C16 0.061(6) 0.083(7) 0.052(6) 0.000(5) 0.039(5) -0.015(5)
C12 0.027(4) 0.087(7) 0.091(7) 0.002(5) 0.028(5) 0.018(5)
C15 0.044(6) 0.055(6) 0.053(5) 0.019(5) 0.014(5) 0.010(5)
C11 0.064(4) 0.067(7) 0.055(4) 0.011(4) 0.016(3) 0.019(4)
C18 0.109(9) 0.121(10) 0.124(10) 0.014(6) 0.032(7) -0.003(6)
C17 0.060(6) 0.081(7) 0.085(7) 0.019(6) 0.029(5) -0.005(5)
S2A 0.093(3) 0.110(3) 0.092(3) 0.005(3) 0.044(2) -0.006(2)
C16A 0.061(6) 0.083(7) 0.052(6) 0.000(5) 0.039(5) -0.015(5)
C15A 0.044(6) 0.055(6) 0.053(5) 0.019(5) 0.014(5) 0.010(5)
C17A 0.060(6) 0.081(7) 0.085(7) 0.019(6) 0.029(5) -0.005(5)
C18A 0.109(9) 0.121(10) 0.124(10) 0.014(6) 0.032(7) -0.003(6)
S1A 0.099(3) 0.132(4) 0.127(4) -0.007(3) 0.047(3) 0.029(3)
C12A 0.027(4) 0.087(7) 0.091(7) 0.002(5) 0.028(5) 0.018(5)
C14 0.107(8) 0.111(9) 0.118(8) -0.006(6) 0.038(6) 0.011(6)
C13 0.059(6) 0.086(7) 0.091(8) -0.009(6) 0.023(6) 0.001(6)
C13A 0.059(6) 0.086(7) 0.091(8) -0.009(6) 0.023(6) 0.001(6)
C14A 0.107(8) 0.111(9) 0.118(8) -0.006(6) 0.038(6) 0.011(6)
C11A 0.064(4) 0.067(7) 0.055(4) 0.011(4) 0.016(3) 0.019(4)

loop_
_atom_type_symbol
_atom_type_description
_atom_type_scat_dispersion_real
_atom_type_scat_dispersion_imag
_atom_type_scat_source
C C 0.0033 0.0016 'International Tables Vol C Tables 4.2.6.8 and 6.1.1.4'
H H 0.0000 0.0000 'International Tables Vol C Tables 4.2.6.8 and 6.1.1.4'
O O 0.0106 0.0060 'International Tables Vol C Tables 4.2.6.8 and 6.1.1.4'
P P 0.1023 0.0942 'International Tables Vol C Tables 4.2.6.8 and 6.1.1.4'
S S 0.1246 0.1234 'International Tables Vol C Tables 4.2.6.8 and 6.1.1.4'
W W -0.8490 6.8722 'International Tables Vol C Tables 4.2.6.8 and 6.1.1.4'

loop_
_geom_angle_atom_site_label_1
_geom_angle_atom_site_label_2
_geom_angle_atom_site_label_3
_geom_angle
C6 W2 P2 90.7(2)
C6 W2 C7 90.4(3)
C6 W2 C9 178.6(3)
C6 W2 C10 88.8(3)
C7 W2 P2 89.6(2)
C7 W2 C9 90.1(3)
C8 W2 P2 178.5(2)
C8 W2 C6 89.9(3)
C8 W2 C7 89.1(3)
C8 W2 C9 88.8(3)
C8 W2 C10 90.3(3)
C9 W2 P2 90.7(2)
C10 W2 P2 91.09(19)
C10 W2 C7 178.9(3)
C10 W2 C9 90.7(3)
C1 W1 P1 92.6(2)
C1 W1 C2 90.9(3)
C1 W1 C4 177.1(3)
C2 W1 P1 91.6(2)
C3 W1 P1 178.3(2)
C3 W1 C1 87.7(3)
C3 W1 C2 90.0(3)
C3 W1 C4 89.5(3)
C3 W1 C5 88.9(3)
C4 W1 P1 90.3(2)
C4 W1 C2 88.3(3)
C5 W1 P1 89.5(2)
C5 W1 C1 90.6(3)
C5 W1 C2 178.0(3)
C5 W1 C4 90.1(3)
W1 P1 H1 127.6
P2 P1 W1 113.59(8)
P2 P1 H1 93.7
C11 P1 W1 119.3(4)
C11 P1 P2 104.6(5)
C11 P1 H1 93.2
C11 P1 C11A 10(7)
C11A P1 W1 121(2)
C11A P1 P2 110(5)
C11A P1 H1 84.7
W2 P2 H2 115.2
P1 P2 W2 113.38(8)
P1 P2 H2 94.5
C15 P2 W2 122.5(6)
C15 P2 P1 102.6(10)
C15 P2 H2 104.4
C15A P2 W2 117.5(9)
C15A P2 P1 111.0(14)
C15A P2 C15 8(2)
C15A P2 H2 102.5
O1 C1 W1 178.0(7)
O2 C2 W1 178.8(8)
O3 C3 W1 179.7(9)
O4 C4 W1 179.2(8)
O5 C5 W1 179.6(9)
O6 C6 W2 178.5(7)
O7 C7 W2 178.6(7)
O8 C8 W2 178.4(7)
O9 C9 W2 177.0(7)
O10 C10 W2 178.4(7)
C18 S2 C15 95.5(7)
C14 S1 C11 91.7(8)
C15 C16 H16 123.9
C17 C16 H16 123.9
C17 C16 C15 112.1(11)
C11 C12 H12 124.6
C11 C12 C13 110.8(12)
C13 C12 H12 124.6
S2 C15 P2 117.7(8)
C16 C15 P2 134.6(10)
C16 C15 S2 106.7(8)
S1 C11 P1 115.3(7)
C12 C11 P1 133.9(10)
C12 C11 S1 110.2(9)
S2 C18 H18 124.2
C17 C18 S2 111.5(11)
C17 C18 H18 124.2
C16 C17 C18 112.2(12)
C16 C17 H17 123.9
C18 C17 H17 123.9
C18A S2A C15A 90.5(10)
C15A C16A H16A 120.5
C15A C16A C17A 119.0(14)
C17A C16A H16A 120.5
S2A C15A P2 114.0(10)
C16A C15A P2 136.2(17)
C16A C15A S2A 105.3(13)
C16A C17A H17A 129.0
C18A C17A C16A 102.0(14)
C18A C17A H17A 129.0
S2A C18A H18A 120.6
C17A C18A S2A 118.8(15)
C17A C18A H18A 120.6
C14A S1A C11A 95.2(9)
C13A C12A H12A 121.7
C11A C12A H12A 121.7
C11A C12A C13A 117(5)
S1 C14 H14 122.0
C13 C14 S1 116.1(14)
C13 C14 H14 122.0
C12 C13 H13 125.1
C14 C13 C12 109.9(14)
C14 C13 H13 125.1
C12A C13A H13A 120.0
C12A C13A C14A 120(2)
C14A C13A H13A 120.0
S1A C14A H14A 126.7
C13A C14A S1A 106.6(14)
C13A C14A H14A 126.7
P1 C11A S1A 105(6)
C12A C11A P1 146(4)
C12A C11A S1A 100(7)

loop_
_geom_bond_atom_site_label_1
_geom_bond_atom_site_label_2
_geom_bond_distance
W2 P2 2.4847(18)
W2 C6 2.031(8)
W2 C7 2.054(8)
W2 C8 2.023(8)
W2 C9 2.062(8)
W2 C10 2.035(8)
W1 P1 2.4846(17)
W1 C1 2.037(8)
W1 C2 2.059(8)
W1 C3 2.021(8)
W1 C4 2.042(9)
W1 C5 2.029(8)
P1 P2 2.248(2)
P1 C11 1.817(7)
P1 H1 1.1193
P1 C11A 1.83(2)
P2 C15 1.820(9)
P2 C15A 1.816(9)
P2 H2 1.1020
O7 C7 1.113(7)
O10 C10 1.137(8)
O6 C6 1.132(9)
O2 C2 1.126(8)
O9 C9 1.126(8)
O5 C5 1.139(8)
O4 C4 1.128(8)
O3 C3 1.114(8)
O8 C8 1.130(8)
O1 C1 1.130(8)
S2 C15 1.704(13)
S2 C18 1.616(15)
S1 C11 1.707(15)
S1 C14 1.54(2)
C16 H16 0.9300
C16 C15 1.435(12)
C16 C17 1.369(12)
C12 H12 0.9300
C12 C11 1.351(12)
C12 C13 1.382(15)
C18 H18 0.9300
C18 C17 1.390(13)
C17 H17 0.9300
S2A C15A 1.696(16)
S2A C18A 1.564(18)
C16A H16A 0.9300
C16A C15A 1.347(17)
C16A C17A 1.376(17)
C17A H17A 0.9300
C17A C18A 1.348(18)
C18A H18A 0.9300
S1A C14A 1.699(16)
S1A C11A 1.99(16)
C12A H12A 0.9300
C12A C13A 1.392(18)
C12A C11A 1.39(2)
C14 H14 0.9300
C14 C13 1.367(16)
C13 H13 0.9300
C13A H13A 0.9300
C13A C14A 1.405(17)
C14A H14A 0.9300

loop_
_platon_squeeze_void_nr
_platon_squeeze_void_average_x
_platon_squeeze_void_average_y
_platon_squeeze_void_average_z
_platon_squeeze_void_volume
_platon_squeeze_void_count_electrons
1 0.000 0.000 0.500 227.1 -0.4
2 0.500 0.500 1.000 227.1 -0.2
